data_1550039
loop_
_publ_author_name
'Seo, Junghee'
'Cabelof, Alyssa'
'Chen, Chun-Hsing'
'Caulton, Kenneth G.'

_publ_section_title
;
 Selective Deoxygenation of Nitrate to Nitrosyl using Trivalent Chromium
 and the Mashima Reagent: Reductive Silylation
;
_journal_name_full 'Chemical Science'
_journal_paper_doi 10.1039/C8SC02979B
_journal_year 2019
_chemical_formula_moiety 'C27 H41 Cr1 N8 O9'
_chemical_formula_sum 'C27 H41 Cr N8 O9'
_chemical_formula_weight 673.67
_space_group_IT_number 15
_symmetry_cell_setting monoclinic
_symmetry_space_group_name_Hall '-C 2yc'
_symmetry_space_group_name_H-M 'C 1 2/c 1'
_atom_sites_solution_hydrogens difmap
_atom_sites_solution_primary direct
_audit_creation_date 2018-03-27
_audit_creation_method CRYSTALS_ver_14.61_build_6236
_audit_update_record
;
2018-06-11 deposited with the CCDC.
2018-10-16 downloaded from the CCDC.
;
_cell_angle_alpha 90
_cell_angle_beta 113.791(5)
_cell_angle_gamma 90
_cell_formula_units_Z 8
_cell_length_a 30.214(13)
_cell_length_b 10.381(4)
_cell_length_c 23.797(10)
_cell_measurement_reflns_used 9300
_cell_measurement_temperature 100
_cell_measurement_theta_max 14
_cell_measurement_theta_min 2
_cell_volume 6830(5)
_computing_cell_refinement 'USER DEFINED CELL REFINEMENT'
_computing_data_collection 'USER DEFINED DATA COLLECTION'
_computing_data_reduction 'Apex2 (Bruker AXS, 2006)'
_computing_molecular_graphics 'CAMERON (Watkin et al., 1996)'
_computing_publication_material 'CRYSTALS (Betteridge et al., 2003)'
_computing_structure_refinement 'CRYSTALS (Betteridge et al., 2003)'
_computing_structure_solution 'SHELXS 86 (Sheldrick, 1986)'
_diffrn_ambient_temperature 100
_diffrn_detector 'Pilatus1M(CdTe) pixel array detector'
_diffrn_detector_type 'CMOS pixel array detector'
_diffrn_measured_fraction_theta_full 0.519
_diffrn_measured_fraction_theta_max 0.515
_diffrn_measurement_device 'huber three-circle diffractometer'
_diffrn_measurement_device_type 'Pilatus1M(CdTe) pixel array detector'
_diffrn_measurement_method '\f scans'
_diffrn_radiation_monochromator 'silicon  1 1 1 and 3 1 1'
_diffrn_radiation_source synchrotron
_diffrn_radiation_type synchrotron
_diffrn_radiation_wavelength 0.41328
_diffrn_reflns_av_R_equivalents 0.067
_diffrn_reflns_limit_h_max 39
_diffrn_reflns_limit_h_min -39
_diffrn_reflns_limit_k_max 12
_diffrn_reflns_limit_k_min -12
_diffrn_reflns_limit_l_max 30
_diffrn_reflns_limit_l_min -30
_diffrn_reflns_number 26934
_diffrn_reflns_theta_full 11.977
_diffrn_reflns_theta_max 15.554
_diffrn_reflns_theta_min 1.079
_diffrn_standards_number 0
_exptl_absorpt_coefficient_mu 0.101
_exptl_absorpt_correction_T_max 0.99
_exptl_absorpt_correction_T_min 0.99
_exptl_absorpt_correction_type multi-scan
_exptl_absorpt_process_details 'DENZO/SCALEPACK (Otwinowski & Minor, 1997)'
_exptl_crystal_colour yellow
_exptl_crystal_density_diffrn 1.310
_exptl_crystal_density_method 'not measured'
_exptl_crystal_description block
_exptl_crystal_F_000 2840
_exptl_crystal_recrystallization_method 'Re-crystallisation from solvent'
_exptl_crystal_size_max 0.060
_exptl_crystal_size_mid 0.030
_exptl_crystal_size_min 0.020
_refine_diff_density_max 2.33
_refine_diff_density_min -1.15
_refine_ls_extinction_method None
_refine_ls_goodness_of_fit_ref 0.9998
_refine_ls_hydrogen_treatment mixed
_refine_ls_matrix_type full
_refine_ls_number_parameters 432
_refine_ls_number_reflns 5908
_refine_ls_number_restraints 90
_refine_ls_R_factor_all 0.1539
_refine_ls_R_factor_gt 0.1283
_refine_ls_shift/su_max 0.0174473
_refine_ls_shift/su_mean 0.0010238
_refine_ls_structure_factor_coef Fsqd
_refine_ls_weighting_details
;
 Method, part 1, Chebychev polynomial, (Watkin, 1994, Prince, 1982) 
 [weight] = 1.0/[A~0~*T~0~(x)+A~1~*T~1~(x) ... +A~n-1~]*T~n-1~(x)] 
 where A~i~ are the Chebychev coefficients listed below and x= Fcalc/Fmax 
 Method = Robust Weighting (Prince, 1982) 
 W = [weight] * [1-(deltaF/6*sigmaF)^2^]^2^ 
 A~i~ are: 
 17.7 26.8 12.0 2.72 
;
_refine_ls_weighting_scheme calc
_refine_ls_wR_factor_all 0.3578
_refine_ls_wR_factor_gt 0.3321
_refine_ls_wR_factor_ref 0.3578
_reflns_limit_h_max 35
_reflns_limit_h_min -39
_reflns_limit_k_max 12
_reflns_limit_k_min 0
_reflns_limit_l_max 30
_reflns_limit_l_min 0
_reflns_number_gt 4254
_reflns_number_total 5931
_reflns_threshold_expression I>2.0\s(I)
_oxford_diffrn_Wilson_B_factor 2.82
_oxford_diffrn_Wilson_scale 649.66
_oxford_refine_ls_r_factor_ref 0.1538
_oxford_refine_ls_scale 0.04389(2)
_oxford_reflns_number_all 5909
_oxford_reflns_threshold_expression_ref I>-3.0\s(I)
_oxford_structure_analysis_title 's18001 in C2/c'
_cod_data_source_file c8sc02979b2.cif
_cod_data_source_block S18001
_cod_original_sg_symbol_H-M 'C 1 2/c 1 '
_cod_original_formula_sum 'C27 H41 Cr1 N8 O9'
_cod_database_code 1550039

loop_
_symmetry_equiv_pos_as_xyz
x,y,z
-x,-y,-z
x+1/2,y+1/2,z
-x+1/2,-y+1/2,-z
-x,y,-z+1/2
x,-y,z+1/2
-x+1/2,y+1/2,-z+1/2
x+1/2,-y+1/2,z+1/2

loop_
_atom_site_label
_atom_site_type_symbol
_atom_site_fract_x
_atom_site_fract_y
_atom_site_fract_z
_atom_site_U_iso_or_equiv
_atom_site_occupancy
_atom_site_adp_type
_atom_site_refinement_flags_posn
_atom_site_refinement_flags_adp
_atom_site_refinement_flags_occupancy
_atom_site_disorder_assembly
_atom_site_disorder_group
Cr1 Cr 0.40338(4) 0.24911(13) 0.45859(5) 0.0335 1.0000 Uani . . . . .
O1 O 0.2996(2) 0.2339(9) 0.4156(4) 0.0737 1.0000 Uani . . . . .
O2 O 0.41693(18) 0.1250(7) 0.5288(2) 0.0449 1.0000 Uani . . . . .
O3 O 0.4079(3) 0.0374(10) 0.6049(4) 0.0732 1.0000 Uani . . . . .
O4 O 0.3677(3) 0.2125(9) 0.5658(4) 0.0657 1.0000 Uani . . . . .
O5 O 0.40833(18) 0.3733(6) 0.3970(2) 0.0397 1.0000 Uani . . . . .
O6 O 0.3899(3) 0.4615(10) 0.3086(3) 0.0719 1.0000 Uani . . . . .
O7 O 0.3487(3) 0.2939(10) 0.3164(3) 0.0740 1.0000 Uani . . . . .
O8 O 0.3050(7) 0.497(2) 0.5056(11) 0.036(6) 0.23(3) Uiso D . P 1 1
O9 O 0.29464(17) -0.0015(8) 0.3252(3) 0.0644 1.0000 Uani D . . . .
O81 O 0.3038(2) 0.4980(9) 0.4861(4) 0.0527 0.77(3) Uani D U P 1 2
N1 N 0.40254(19) 0.4809(7) 0.5472(3) 0.0361 1.0000 Uani D . . . .
N2 N 0.42380(18) 0.3999(7) 0.5211(2) 0.0321 1.0000 Uani . . . . .
N3 N 0.47839(18) 0.2506(7) 0.4916(2) 0.0309 1.0000 Uani . . . . .
N4 N 0.41883(19) 0.1024(7) 0.4102(2) 0.0325 1.0000 Uani D . . . .
N5 N 0.3934(2) 0.0290(8) 0.3612(3) 0.0393 1.0000 Uani D . . . .
N6 N 0.3412(2) 0.2432(8) 0.4320(3) 0.0478 1.0000 Uani . . . . .
N7 N 0.3970(3) 0.1255(10) 0.5679(3) 0.0529 1.0000 Uani . . . . .
N8 N 0.3808(3) 0.3773(9) 0.3389(3) 0.0518 1.0000 Uani . . . . .
C1 C 0.4350(2) 0.5493(8) 0.5936(3) 0.0328 1.0000 Uani . . . . .
C2 C 0.4807(3) 0.5149(8) 0.5986(3) 0.0363 1.0000 Uani . . . . .
C3 C 0.4722(2) 0.4174(8) 0.5529(3) 0.0314 1.0000 Uani . . . . .
C4 C 0.5040(2) 0.3339(8) 0.5349(3) 0.0290 1.0000 Uani . . . . .
C5 C 0.5543(2) 0.3392(8) 0.5598(3) 0.0344 1.0000 Uani . . . . .
C6 C 0.5772(2) 0.2463(10) 0.5384(4) 0.0458 1.0000 Uani . . . . .
C7 C 0.5508(2) 0.1592(8) 0.4924(3) 0.0314 1.0000 Uani . . . . .
C8 C 0.5009(2) 0.1635(7) 0.4697(3) 0.0285 1.0000 Uani . . . . .
C9 C 0.4661(2) 0.0826(8) 0.4213(3) 0.0324 1.0000 Uani . . . . .
C10 C 0.4706(3) -0.0001(9) 0.3790(4) 0.0394 1.0000 Uani . . . . .
C11 C 0.4238(3) -0.0360(9) 0.3406(3) 0.0375 1.0000 Uani D . . . .
C12 C 0.4204(3) 0.6379(9) 0.6340(3) 0.0395 1.0000 Uani . . . . .
C13 C 0.3743(3) 0.7159(11) 0.5953(4) 0.0560 1.0000 Uani . . . . .
C14 C 0.4118(4) 0.5541(12) 0.6821(4) 0.0587 1.0000 Uani . . . . .
C15 C 0.4623(3) 0.7352(9) 0.6672(4) 0.0425 1.0000 Uani . . . . .
C16 C 0.4040(3) -0.1128(10) 0.2810(4) 0.0478 1.0000 Uani . . . . .
C17 C 0.3644(4) -0.2055(13) 0.2776(5) 0.0659 1.0000 Uani . . . . .
C18 C 0.3829(5) -0.0146(15) 0.2285(5) 0.0819 1.0000 Uani . . . . .
C19 C 0.4442(4) -0.1900(17) 0.2763(6) 0.0931 1.0000 Uani . . . . .
C20 C 0.2838(2) -0.0942(11) 0.3631(5) 0.0767 1.0000 Uani D . . . .
C21 C 0.2287(3) -0.0945(11) 0.3398(5) 0.0885 1.0000 Uani D . . . .
C22 C 0.2154(2) 0.0348(12) 0.3153(5) 0.0821 1.0000 Uani D . . . .
C23 C 0.2513(3) 0.0645(11) 0.2874(4) 0.0821 1.0000 Uani D . . . .
C24 C 0.2843(10) 0.572(4) 0.4501(17) 0.12(3) 0.23(3) Uiso D . P 1 1
C25 C 0.2328(8) 0.523(3) 0.4176(12) 0.036(6) 0.23(3) Uiso D . P 1 1
C26 C 0.2209(7) 0.479(4) 0.4678(13) 0.036(6) 0.23(3) Uiso D . P 1 1
C27 C 0.2679(10) 0.422(4) 0.5128(13) 0.069(13) 0.23(3) Uiso D . P 1 1
C241 C 0.2912(4) 0.5676(15) 0.4295(6) 0.0793 0.77(3) Uani D U P 1 2
C251 C 0.2384(4) 0.5370(17) 0.3921(6) 0.0904 0.77(3) Uani D . P 1 2
C261 C 0.2196(3) 0.5135(15) 0.4386(9) 0.0713 0.77(3) Uani D U P 1 2
C271 C 0.2609(3) 0.4459(14) 0.4889(7) 0.0685 0.77(3) Uani D U P 1 2
H1 H 0.3716 0.4864 0.5341 0.0432 0.23(3) Uiso DR . P 1 1
H2 H 0.3647(11) 0.051(5) 0.3365(14) 0.046(2) 1.0000 Uiso D . . . .
H11 H 0.3716 0.4864 0.5282 0.0432 0.77(3) Uiso DR . P 1 2
H21 H 0.5109 0.5477 0.6264 0.0434 1.0000 Uiso R . . . .
H51 H 0.5720 0.4006 0.5901 0.0421 1.0000 Uiso R . . . .
H61 H 0.6116 0.2445 0.5548 0.0532 1.0000 Uiso R . . . .
H71 H 0.5669 0.0981 0.4776 0.0383 1.0000 Uiso R . . . .
H101 H 0.4998 -0.0279 0.3767 0.0459 1.0000 Uiso R . . . .
H131 H 0.3660 0.7706 0.6216 0.0672 1.0000 Uiso R . . . .
H132 H 0.3801 0.7665 0.5657 0.0672 1.0000 Uiso R . . . .
H133 H 0.3484 0.6577 0.5750 0.0672 1.0000 Uiso R . . . .
H141 H 0.4026 0.6069 0.7082 0.0688 1.0000 Uiso R . . . .
H142 H 0.4408 0.5093 0.7060 0.0688 1.0000 Uiso R . . . .
H143 H 0.3869 0.4937 0.6616 0.0688 1.0000 Uiso R . . . .
H151 H 0.4534 0.7911 0.6925 0.0514 1.0000 Uiso R . . . .
H152 H 0.4907 0.6890 0.6919 0.0514 1.0000 Uiso R . . . .
H153 H 0.4685 0.7845 0.6375 0.0514 1.0000 Uiso R . . . .
H171 H 0.3531 -0.2519 0.2400 0.0754 1.0000 Uiso R . . . .
H172 H 0.3762 -0.2643 0.3110 0.0754 1.0000 Uiso R . . . .
H173 H 0.3386 -0.1567 0.2799 0.0754 1.0000 Uiso R . . . .
H181 H 0.3703 -0.0581 0.1901 0.1104 1.0000 Uiso R . . . .
H182 H 0.4078 0.0426 0.2296 0.1104 1.0000 Uiso R . . . .
H183 H 0.3579 0.0329 0.2334 0.1104 1.0000 Uiso R . . . .
H191 H 0.4321 -0.2381 0.2392 0.1146 1.0000 Uiso R . . . .
H192 H 0.4689 -0.1334 0.2763 0.1146 1.0000 Uiso R . . . .
H193 H 0.4571 -0.2473 0.3102 0.1146 1.0000 Uiso R . . . .
H201 H 0.2978 -0.0695 0.4051 0.0912 1.0000 Uiso R . . . .
H202 H 0.2958 -0.1763 0.3586 0.0912 1.0000 Uiso R . . . .
H211 H 0.2193 -0.1101 0.3727 0.0968 1.0000 Uiso R . . . .
H212 H 0.2152 -0.1587 0.3091 0.0968 1.0000 Uiso R . . . .
H221 H 0.2176 0.0938 0.3469 0.1023 1.0000 Uiso R . . . .
H222 H 0.1833 0.0345 0.2847 0.1023 1.0000 Uiso R . . . .
H231 H 0.2559 0.1551 0.2882 0.1027 1.0000 Uiso R . . . .
H232 H 0.2405 0.0345 0.2462 0.1027 1.0000 Uiso R . . . .
H241 H 0.2844 0.6623 0.4566 0.1096 0.23(3) Uiso R . P 1 1
H242 H 0.3001 0.5540 0.4237 0.1096 0.23(3) Uiso R . P 1 1
H251 H 0.2106 0.5868 0.3941 0.0528 0.23(3) Uiso R . P 1 1
H252 H 0.2303 0.4493 0.3927 0.0528 0.23(3) Uiso R . P 1 1
H261 H 0.2121 0.5526 0.4847 0.0531 0.23(3) Uiso R . P 1 1
H262 H 0.1962 0.4155 0.4582 0.0531 0.23(3) Uiso R . P 1 1
H271 H 0.2725 0.4364 0.5543 0.0859 0.23(3) Uiso R . P 1 1
H272 H 0.2701 0.3328 0.5061 0.0859 0.23(3) Uiso R . P 1 1
H2411 H 0.2964 0.6573 0.4371 0.0852 0.77(3) Uiso R . P 1 2
H2412 H 0.3096 0.5381 0.4077 0.0852 0.77(3) Uiso R . P 1 2
H2511 H 0.2224 0.6086 0.3674 0.1082 0.77(3) Uiso R . P 1 2
H2512 H 0.2340 0.4632 0.3668 0.1082 0.77(3) Uiso R . P 1 2
H2611 H 0.2133 0.5923 0.4543 0.0829 0.77(3) Uiso R . P 1 2
H2612 H 0.1911 0.4624 0.4236 0.0829 0.77(3) Uiso R . P 1 2
H2711 H 0.2615 0.4615 0.5285 0.0770 0.77(3) Uiso R . P 1 2
H2712 H 0.2583 0.3559 0.4809 0.0770 0.77(3) Uiso R . P 1 2

loop_
_atom_site_aniso_label
_atom_site_aniso_U_11
_atom_site_aniso_U_22
_atom_site_aniso_U_33
_atom_site_aniso_U_23
_atom_site_aniso_U_13
_atom_site_aniso_U_12
Cr1 0.0297(5) 0.0291(8) 0.0403(6) -0.0030(4) 0.0127(4) 0.0000(4)
O1 0.043(3) 0.069(8) 0.100(6) -0.032(4) 0.020(3) -0.002(3)
O2 0.044(3) 0.045(5) 0.056(3) -0.002(3) 0.030(2) -0.003(2)
O3 0.091(5) 0.068(7) 0.082(5) 0.021(4) 0.057(4) 0.013(4)
O4 0.074(4) 0.053(6) 0.090(5) -0.003(4) 0.054(4) 0.012(4)
O5 0.045(3) 0.030(4) 0.038(2) 0.001(2) 0.0097(19) 0.001(2)
O6 0.094(5) 0.063(8) 0.049(3) 0.009(3) 0.018(3) -0.007(4)
O7 0.075(4) 0.064(7) 0.054(4) -0.001(3) -0.005(3) -0.034(4)
O9 0.032(3) 0.056(7) 0.090(5) 0.003(3) 0.009(3) -0.004(3)
O81 0.046(3) 0.051(7) 0.047(3) 0.002(3) 0.004(3) 0.002(3)
N1 0.023(2) 0.028(5) 0.051(3) -0.003(3) 0.009(2) 0.007(2)
N2 0.034(3) 0.022(5) 0.039(3) -0.001(2) 0.014(2) 0.005(2)
N3 0.030(2) 0.023(4) 0.037(3) 0.004(2) 0.011(2) 0.004(2)
N4 0.037(3) 0.023(4) 0.038(3) -0.004(2) 0.016(2) -0.003(2)
N5 0.041(3) 0.031(5) 0.039(3) -0.006(2) 0.010(2) -0.006(3)
N6 0.025(2) 0.050(6) 0.066(4) -0.014(3) 0.016(2) 0.002(3)
N7 0.051(4) 0.064(7) 0.048(4) 0.000(3) 0.025(3) 0.000(4)
N8 0.062(4) 0.043(7) 0.043(3) 0.002(3) 0.013(3) 0.005(3)
C1 0.043(3) 0.027(5) 0.029(3) -0.002(2) 0.015(2) 0.000(3)
C2 0.034(3) 0.031(6) 0.039(3) -0.005(3) 0.010(3) -0.003(3)
C3 0.033(3) 0.029(5) 0.033(3) 0.002(3) 0.014(2) 0.000(3)
C4 0.034(3) 0.020(5) 0.030(3) 0.003(2) 0.011(2) 0.001(2)
C5 0.031(3) 0.035(6) 0.034(3) 0.002(3) 0.010(2) 0.000(3)
C6 0.029(3) 0.061(7) 0.056(4) 0.001(4) 0.027(3) -0.002(3)
C7 0.041(3) 0.013(5) 0.042(3) 0.003(2) 0.018(3) 0.006(3)
C8 0.040(3) 0.013(5) 0.034(3) 0.002(2) 0.016(2) 0.001(2)
C9 0.030(3) 0.031(5) 0.038(3) -0.002(3) 0.016(2) -0.003(3)
C10 0.038(3) 0.030(6) 0.051(4) -0.005(3) 0.020(3) -0.006(3)
C11 0.043(3) 0.030(6) 0.042(3) -0.006(3) 0.019(3) -0.004(3)
C12 0.053(4) 0.027(6) 0.045(3) -0.003(3) 0.026(3) 0.000(3)
C13 0.037(4) 0.068(8) 0.064(5) -0.023(4) 0.022(3) -0.002(4)
C14 0.074(6) 0.054(8) 0.059(5) 0.005(4) 0.039(5) -0.002(5)
C15 0.055(4) 0.026(6) 0.050(4) -0.012(3) 0.025(3) -0.004(3)
C16 0.058(4) 0.039(7) 0.047(4) -0.022(4) 0.022(3) -0.009(4)
C17 0.079(7) 0.044(9) 0.066(6) -0.014(5) 0.020(5) -0.017(5)
C18 0.129(11) 0.063(12) 0.049(5) 0.009(5) 0.030(6) -0.027(7)
C19 0.057(6) 0.109(15) 0.099(8) -0.067(9) 0.016(6) 0.010(6)
C20 0.060(6) 0.067(12) 0.105(8) 0.011(7) 0.035(6) -0.008(5)
C21 0.069(7) 0.098(15) 0.102(9) -0.013(8) 0.039(6) -0.033(7)
C22 0.043(5) 0.086(14) 0.099(8) 0.001(7) 0.009(5) 0.001(5)
C23 0.062(6) 0.076(14) 0.078(7) -0.005(6) -0.002(5) 0.011(6)
C241 0.075(5) 0.056(10) 0.075(5) 0.008(4) -0.003(6) 0.008(4)
C251 0.079(8) 0.079(8) 0.091(12) 0.012(6) 0.012(6) -0.015(9)
C261 0.051(4) 0.051(4) 0.105(12) 0.007(5) 0.023(6) 0.007(5)
C271 0.050(4) 0.051(4) 0.093(10) 0.016(4) 0.017(4) -0.002(5)

loop_
_atom_type_symbol
_atom_type_scat_dispersion_real
_atom_type_scat_dispersion_imag
_atom_type_scat_Cromer_Mann_a1
_atom_type_scat_Cromer_Mann_b1
_atom_type_scat_Cromer_Mann_a2
_atom_type_scat_Cromer_Mann_b2
_atom_type_scat_Cromer_Mann_a3
_atom_type_scat_Cromer_Mann_b3
_atom_type_scat_Cromer_Mann_a4
_atom_type_scat_Cromer_Mann_b4
_atom_type_scat_Cromer_Mann_c
_atom_type_scat_source
C -0.0001 0.0005 2.3100 20.8439 1.0200 10.2075 1.5886 0.5687 0.8650 51.6512 0.2156 'International Tables Vol C 4.2.6.8 and 6.1.1.4'
H 0.0000 0.0000 0.4930 10.5109 0.3229 26.1257 0.1402 3.1424 0.0408 57.7998 0.0030 'International Tables Vol C 4.2.6.8 and 6.1.1.4'
N 0.0005 0.0010 12.2126 0.0057 3.1322 9.8933 2.0125 28.9975 1.1663 0.5826 -11.5290 'International Tables Vol C 4.2.6.8 and 6.1.1.4'
O 0.0017 0.0018 3.0485 13.2771 2.2868 5.7011 1.5463 0.3239 0.8670 32.9089 0.2508 'International Tables Vol C 4.2.6.8 and 6.1.1.4'
Cr 0.1622 0.2225 10.6406 6.1038 7.3537 0.3920 3.3240 20.2626 1.4922 98.7399 1.1832 'International Tables Vol C 4.2.6.8 and 6.1.1.4'

loop_
_geom_angle_atom_site_label_1
_geom_angle_atom_site_label_2
_geom_angle_atom_site_label_3
_geom_angle
_geom_angle_publ_flag
O2 Cr1 O5 165.4(2) yes
O2 Cr1 N2 89.2(3) yes
O5 Cr1 N2 87.2(2) yes
O2 Cr1 N3 82.3(2) yes
O5 Cr1 N3 83.1(2) yes
N2 Cr1 N3 76.1(2) yes
O2 Cr1 N4 88.6(3) yes
O5 Cr1 N4 88.1(3) yes
N2 Cr1 N4 152.2(2) yes
N3 Cr1 N4 76.1(2) yes
O2 Cr1 N6 96.2(3) yes
O5 Cr1 N6 98.4(3) yes
N2 Cr1 N6 104.7(3) yes
N3 Cr1 N6 178.3(4) yes
N4 Cr1 N6 103.1(3) yes
Cr1 O2 N7 126.5(6) yes
Cr1 O5 N8 126.5(6) yes
C24 O8 C27 109.37(7) yes
C20 O9 C23 109.36(7) yes
C241 O81 C271 109.37(7) yes
N2 N1 C1 112.4(5) yes
N2 N1 H1 121.6 no
C1 N1 H1 126.0 no
N2 N1 C1 112.4(5) yes
N2 N1 H11 114.7 no
C1 N1 H11 132.3 no
Cr1 N2 N1 137.7(4) yes
Cr1 N2 C3 116.1(5) yes
N1 N2 C3 105.4(6) yes
Cr1 N3 C4 120.2(5) yes
Cr1 N3 C8 119.3(5) yes
C4 N3 C8 120.5(5) yes
Cr1 N4 N5 136.0(5) yes
Cr1 N4 C9 117.2(5) yes
N5 N4 C9 105.8(6) yes
N4 N5 C11 110.8(5) yes
N4 N5 H2 120.5(18) no
C11 N5 H2 121.3(18) no
O1 N6 Cr1 176.8(9) yes
O2 N7 O4 120.1(9) yes
O2 N7 O3 116.6(8) yes
O4 N7 O3 123.3(8) yes
O5 N8 O7 119.4(8) yes
O5 N8 O6 116.6(8) yes
O7 N8 O6 123.9(8) yes
N1 C1 C2 107.8(6) yes
N1 C1 C12 122.4(6) yes
C2 C1 C12 129.6(6) yes
C1 C2 C3 104.6(6) yes
C1 C2 H21 127.9 no
C3 C2 H21 127.5 no
C2 C3 N2 109.7(6) yes
C2 C3 C4 134.2(6) yes
N2 C3 C4 116.1(6) yes
C3 C4 N3 111.3(6) yes
C3 C4 C5 125.4(7) yes
N3 C4 C5 123.3(7) yes
C4 C5 C6 115.8(7) yes
C4 C5 H51 122.3 no
C6 C5 H51 121.9 no
C5 C6 C7 121.4(6) yes
C5 C6 H61 119.0 no
C7 C6 H61 119.5 no
C6 C7 C8 118.3(7) yes
C6 C7 H71 120.5 no
C8 C7 H71 121.2 no
C7 C8 N3 120.6(7) yes
C7 C8 C9 127.5(7) yes
N3 C8 C9 111.9(6) yes
C8 C9 N4 115.4(6) yes
C8 C9 C10 133.1(6) yes
N4 C9 C10 111.0(6) yes
C9 C10 C11 106.0(6) yes
C9 C10 H101 127.1 no
C11 C10 H101 127.0 no
C10 C11 N5 106.3(7) yes
C10 C11 C16 131.7(7) yes
N5 C11 C16 121.3(6) yes
C1 C12 C13 111.1(6) yes
C1 C12 C14 107.9(8) yes
C13 C12 C14 111.0(7) yes
C1 C12 C15 109.0(6) yes
C13 C12 C15 108.2(8) yes
C14 C12 C15 109.6(7) yes
C12 C13 H131 109.4 no
C12 C13 H132 109.9 no
H131 C13 H132 109.5 no
C12 C13 H133 109.1 no
H131 C13 H133 109.5 no
H132 C13 H133 109.5 no
C12 C14 H141 109.9 no
C12 C14 H142 109.3 no
H141 C14 H142 109.5 no
C12 C14 H143 109.1 no
H141 C14 H143 109.5 no
H142 C14 H143 109.5 no
C12 C15 H151 109.5 no
C12 C15 H152 109.3 no
H151 C15 H152 109.5 no
C12 C15 H153 109.6 no
H151 C15 H153 109.5 no
H152 C15 H153 109.5 no
C11 C16 C17 112.8(7) yes
C11 C16 C18 106.7(9) yes
C17 C16 C18 108.6(9) yes
C11 C16 C19 108.9(7) yes
C17 C16 C19 107.7(11) yes
C18 C16 C19 112.1(11) yes
C16 C17 H171 110.4 no
C16 C17 H172 110.0 no
H171 C17 H172 109.5 no
C16 C17 H173 108.0 no
H171 C17 H173 109.5 no
H172 C17 H173 109.5 no
C16 C18 H181 109.9 no
C16 C18 H182 109.1 no
H181 C18 H182 109.5 no
C16 C18 H183 109.4 no
H181 C18 H183 109.5 no
H182 C18 H183 109.5 no
C16 C19 H191 109.3 no
C16 C19 H192 109.3 no
H191 C19 H192 109.5 no
C16 C19 H193 109.8 no
H191 C19 H193 109.5 no
H192 C19 H193 109.5 no
O9 C20 C21 105.23(8) yes
O9 C20 H201 111.1 no
C21 C20 H201 110.0 no
O9 C20 H202 109.4 no
C21 C20 H202 111.5 no
H201 C20 H202 109.5 no
C20 C21 C22 103.31(7) yes
C20 C21 H211 110.2 no
C22 C21 H211 111.1 no
C20 C21 H212 110.5 no
C22 C21 H212 112.2 no
H211 C21 H212 109.5 no
C21 C22 C23 103.31(7) yes
C21 C22 H221 111.1 no
C23 C22 H221 112.4 no
C21 C22 H222 109.7 no
C23 C22 H222 110.7 no
H221 C22 H222 109.5 no
C22 C23 O9 105.18(8) yes
C22 C23 H231 108.4 no
O9 C23 H231 111.8 no
C22 C23 H232 111.9 no
O9 C23 H232 109.9 no
H231 C23 H232 109.5 no
O8 C24 C25 105.20(7) yes
O8 C24 H241 114.2 no
C25 C24 H241 110.4 no
O8 C24 H242 110.7 no
C25 C24 H242 106.5 no
H241 C24 H242 109.5 no
C24 C25 C26 103.30(7) yes
C24 C25 H251 113.5 no
C26 C25 H251 110.7 no
C24 C25 H252 113.3 no
C26 C25 H252 106.2 no
H251 C25 H252 109.5 no
C25 C26 C27 103.29(7) yes
C25 C26 H261 107.6 no
C27 C26 H261 110.8 no
C25 C26 H262 116.7 no
C27 C26 H262 108.8 no
H261 C26 H262 109.5 no
C26 C27 O8 105.18(8) yes
C26 C27 H271 112.2 no
O8 C27 H271 104.3 no
C26 C27 H272 111.8 no
O8 C27 H272 113.7 no
H271 C27 H272 109.5 no
O81 C241 C251 105.21(7) yes
O81 C241 H2411 110.6 no
C251 C241 H2411 111.9 no
O81 C241 H2412 110.9 no
C251 C241 H2412 108.8 no
H2411 C241 H2412 109.5 no
C241 C251 C261 103.31(7) yes
C241 C251 H2511 110.6 no
C261 C251 H2511 110.1 no
C241 C251 H2512 112.8 no
C261 C251 H2512 110.4 no
H2511 C251 H2512 109.5 no
C251 C261 C271 103.30(7) yes
C251 C261 H2611 110.9 no
C271 C261 H2611 108.8 no
C251 C261 H2612 112.4 no
C271 C261 H2612 111.8 no
H2611 C261 H2612 109.5 no
C261 C271 O81 105.18(8) yes
C261 C271 H2711 112.8 no
O81 C271 H2711 109.0 no
C261 C271 H2712 108.9 no
O81 C271 H2712 111.5 no
H2711 C271 H2712 109.5 no

loop_
_geom_bond_atom_site_label_1
_geom_bond_atom_site_label_2
_geom_bond_distance
_geom_bond_publ_flag
Cr1 O2 2.017(6) yes
Cr1 O5 2.003(6) yes
Cr1 N2 2.075(7) yes
Cr1 N3 2.078(5) yes
Cr1 N4 2.074(6) yes
Cr1 N6 1.724(6) yes
O1 N6 1.160(9) yes
O2 N7 1.295(8) yes
O3 N7 1.220(12) yes
O4 N7 1.252(12) yes
O5 N8 1.295(8) yes
O6 N8 1.234(12) yes
O7 N8 1.247(11) yes
O8 C24 1.439(6) yes
O8 C27 1.430(6) yes
O9 C20 1.445(5) yes
O9 C23 1.428(5) yes
O81 C241 1.439(5) yes
O81 C271 1.430(5) yes
N1 N2 1.352(8) yes
N1 C1 1.346(9) yes
N1 H1 0.860 no
N1 N2 1.352(8) yes
N1 C1 1.346(9) yes
N1 H11 0.860 no
N2 C3 1.361(8) yes
N3 C4 1.329(10) yes
N3 C8 1.355(9) yes
N4 N5 1.344(9) yes
N4 C9 1.360(8) yes
N5 C11 1.381(10) yes
N5 H2 0.860(19) no
C1 C2 1.382(10) yes
C1 C12 1.521(10) yes
C2 C3 1.432(11) yes
C2 H21 0.950 no
C3 C4 1.477(9) yes
C4 C5 1.392(9) yes
C5 C6 1.398(12) yes
C5 H51 0.950 no
C6 C7 1.396(12) yes
C6 H61 0.950 no
C7 C8 1.384(9) yes
C7 H71 0.950 no
C8 C9 1.469(10) yes
C9 C10 1.371(11) yes
C10 C11 1.391(10) yes
C10 H101 0.950 no
C11 C16 1.523(10) yes
C12 C13 1.552(12) yes
C12 C14 1.539(12) yes
C12 C15 1.564(11) yes
C13 H131 0.950 no
C13 H132 0.950 no
C13 H133 0.950 no
C14 H141 0.950 no
C14 H142 0.950 no
C14 H143 0.950 no
C15 H151 0.950 no
C15 H152 0.950 no
C15 H153 0.950 no
C16 C17 1.513(14) yes
C16 C18 1.539(16) yes
C16 C19 1.497(13) yes
C17 H171 0.950 no
C17 H172 0.950 no
C17 H173 0.950 no
C18 H181 0.950 no
C18 H182 0.950 no
C18 H183 0.950 no
C19 H191 0.950 no
C19 H192 0.950 no
C19 H193 0.950 no
C20 C21 1.526(5) yes
C20 H201 0.950 no
C20 H202 0.950 no
C21 C22 1.453(5) yes
C21 H211 0.950 no
C21 H212 0.950 no
C22 C23 1.518(5) yes
C22 H221 0.950 no
C22 H222 0.950 no
C23 H231 0.950 no
C23 H232 0.950 no
C24 C25 1.520(7) yes
C24 H241 0.950 no
C24 H242 0.950 no
C25 C26 1.452(6) yes
C25 H251 0.950 no
C25 H252 0.950 no
C26 C27 1.511(7) yes
C26 H261 0.950 no
C26 H262 0.950 no
C27 H271 0.950 no
C27 H272 0.950 no
C241 C251 1.514(6) yes
C241 H2411 0.950 no
C241 H2412 0.950 no
C251 C261 1.454(5) yes
C251 H2511 0.950 no
C251 H2512 0.950 no
C261 C271 1.508(6) yes
C261 H2611 0.950 no
C261 H2612 0.950 no
C271 H2711 0.950 no
C271 H2712 0.950 no

loop_
_geom_torsion_atom_site_label_1
_geom_torsion_atom_site_label_2
_geom_torsion_atom_site_label_3
_geom_torsion_atom_site_label_4
_geom_torsion
_geom_torsion_publ_flag
N2 Cr1 O2 N7 58.6(7) no
N3 Cr1 O2 N7 134.7(7) no
N4 Cr1 O2 N7 -149.2(7) no
N6 Cr1 O2 N7 -46.2(7) no
N2 Cr1 O5 N8 -143.9(7) no
N3 Cr1 O5 N8 139.7(7) no
N4 Cr1 O5 N8 63.5(7) no
N6 Cr1 O5 N8 -39.4(7) no
O2 Cr1 N2 N1 -90.2(7) no
O2 Cr1 N2 C3 78.3(5) no
O5 Cr1 N2 N1 104.0(7) no
O5 Cr1 N2 C3 -87.6(5) no
N3 Cr1 N2 N1 -172.5(7) no
N3 Cr1 N2 C3 -4.0(5) no
N4 Cr1 N2 N1 -175.6(6) no
N4 Cr1 N2 C3 -7.1(8) no
N6 Cr1 N2 N1 6.0(8) no
N6 Cr1 N2 C3 174.5(5) no
O2 Cr1 N3 C4 -88.7(6) no
O2 Cr1 N3 C8 89.5(5) no
O5 Cr1 N3 C4 91.1(6) no
O5 Cr1 N3 C8 -90.6(5) no
N2 Cr1 N3 C4 2.4(5) no
N2 Cr1 N3 C8 -179.4(6) no
N4 Cr1 N3 C4 -179.2(6) no
N4 Cr1 N3 C8 -0.9(5) no
O2 Cr1 N4 N5 109.2(7) no
O2 Cr1 N4 C9 -84.0(5) no
O5 Cr1 N4 N5 -85.0(7) no
O5 Cr1 N4 C9 81.7(5) no
N2 Cr1 N4 N5 -165.2(6) no
N2 Cr1 N4 C9 1.5(8) no
N3 Cr1 N4 N5 -168.4(8) no
N3 Cr1 N4 C9 -1.6(5) no
N6 Cr1 N4 N5 13.2(8) no
N6 Cr1 N4 C9 179.9(5) no
Cr1 O2 N7 O3 175.7(7) no
Cr1 O2 N7 O4 -3.3(12) no
Cr1 O5 N8 O6 -179.9(7) no
Cr1 O5 N8 O7 -3.3(13) no
C20 O9 C23 C22 14.9(11) no
C23 O9 C20 C21 7.6(11) no
C241 O81 C271 C261 -13.6(14) no
C271 O81 C241 C251 -9.2(14) no
C1 N1 N2 C3 0.4(8) no
N2 N1 C1 C2 1.2(9) no
N2 N1 C1 C12 -174.3(7) no
C1 N1 N2 Cr1 169.7(5) no
Cr1 N2 C3 C2 -173.8(5) no
Cr1 N2 C3 C4 5.2(8) no
N1 N2 C3 C4 177.1(6) no
N1 N2 C3 C2 -1.8(8) no
Cr1 N3 C4 C3 -0.4(8) no
Cr1 N3 C4 C5 179.0(6) no
C4 N3 C8 C7 0.6(10) no
C4 N3 C8 C9 -178.8(6) no
C8 N3 C4 C3 -178.6(6) no
C8 N3 C4 C5 0.8(11) no
Cr1 N3 C8 C7 -177.7(5) no
Cr1 N3 C8 C9 3.0(8) no
Cr1 N4 N5 C11 167.1(6) no
Cr1 N4 C9 C10 -169.1(6) no
C9 N4 N5 C11 -0.7(9) no
Cr1 N4 C9 C8 3.8(8) no
N5 N4 C9 C8 174.2(6) no
N5 N4 C9 C10 1.4(9) no
N4 N5 C11 C16 -172.4(8) no
N4 N5 C11 C10 -0.2(10) no
N1 C1 C2 C3 -2.2(8) no
C2 C1 C12 C13 143.9(9) no
C2 C1 C12 C14 -94.4(10) no
C2 C1 C12 C15 24.6(11) no
C12 C1 C2 C3 172.9(8) no
N1 C1 C12 C13 -41.7(11) no
N1 C1 C12 C15 -161.0(7) no
N1 C1 C12 C14 80.0(9) no
C1 C2 C3 N2 2.5(8) no
C1 C2 C3 C4 -176.2(8) no
N2 C3 C4 C5 177.5(7) no
N2 C3 C4 N3 -3.1(9) no
C2 C3 C4 N3 175.5(8) no
C2 C3 C4 C5 -3.9(14) no
C3 C4 C5 C6 176.5(7) no
N3 C4 C5 C6 -2.8(11) no
C4 C5 C6 C7 3.6(12) no
C5 C6 C7 C8 -2.4(12) no
C6 C7 C8 N3 0.2(11) no
C6 C7 C8 C9 179.4(7) no
C7 C8 C9 C10 -12.7(14) no
C7 C8 C9 N4 176.4(7) no
N3 C8 C9 C10 166.6(9) no
N3 C8 C9 N4 -4.3(9) no
C8 C9 C10 C11 -172.7(8) no
N4 C9 C10 C11 -1.5(10) no
C9 C10 C11 N5 1.1(10) no
C9 C10 C11 C16 172.0(9) no
N5 C11 C16 C18 68.3(12) no
N5 C11 C16 C19 -170.4(10) no
C10 C11 C16 C17 139.3(11) no
N5 C11 C16 C17 -50.9(12) no
C10 C11 C16 C18 -101.6(12) no
C10 C11 C16 C19 19.7(15) no
O9 C20 C21 C22 -27.9(11) no
C20 C21 C22 C23 36.3(10) no
C21 C22 C23 O9 -32.6(10) no
O81 C241 C251 C261 29.0(15) no
C241 C251 C261 C271 -36.7(16) no
C251 C261 C271 O81 31.8(15) no

loop_
_oxford_twin_element_scale_factors
0.747(4)
0.253(4)
